data_1517043
loop_
_publ_author_name
'Rui-Li Zhao'
'Ke-Fen Yue'
'Chun-sheng Zhou'
'Qiao-De-Mei Cheng'
'Jing-Tao Shi'
'Yong-Liang Liu'
'Yao-Yu Wang'

_publ_section_title
;
 A study of zinc(II) coordination polymers with identical meso-helix based
 on 1,4-bis(2-methyl-imidazol-1-yl)butane
;
_journal_name_full
;
Inorganica Chimica Acta
;
_journal_page_first 25
_journal_page_last 32
_journal_volume 402
_journal_year 2013
_chemical_formula_sum 'C24 H24 N6 O6 Zn'
_chemical_formula_weight 557.86
_space_group_IT_number 19
_symmetry_cell_setting orthorhombic
_symmetry_space_group_name_Hall 'P 2ac 2ab'
_symmetry_space_group_name_H-M 'P 21 21 21'
_atom_sites_solution_hydrogens geom
_atom_sites_solution_primary direct
_atom_sites_solution_secondary difmap
_cell_angle_alpha 90.00
_cell_angle_beta 90.00
_cell_angle_gamma 90.00
_cell_formula_units_Z 4
_cell_length_a 8.7076(14)
_cell_length_b 15.686(3)
_cell_length_c 19.368(3)
_cell_measurement_reflns_used 1875
_cell_measurement_temperature 296(2)
_cell_measurement_theta_max 19.18
_cell_measurement_theta_min 2.47
_cell_volume 2645.4(8)
_computing_cell_refinement 'Bruker SAINT'
_computing_data_collection 'Bruker APEX2'
_computing_data_reduction 'Bruker SAINT'
_computing_molecular_graphics 'Bruker SHELXTL'
_computing_publication_material 'Bruker SHELXTL'
_computing_structure_refinement 'SHELXL-97 (Sheldrick, 2008)'
_computing_structure_solution 'SHELXS-97 (Sheldrick, 2008)'
_diffrn_ambient_temperature 296(2)
_diffrn_measured_fraction_theta_full 1.000
_diffrn_measured_fraction_theta_max 1.000
_diffrn_measurement_device_type 'Bruker APEX-II CCD'
_diffrn_measurement_method '\f and \w scans'
_diffrn_radiation_monochromator graphite
_diffrn_radiation_source 'fine-focus sealed tube'
_diffrn_radiation_type MoK\a
_diffrn_radiation_wavelength 0.71073
_diffrn_reflns_av_R_equivalents 0.0612
_diffrn_reflns_av_sigmaI/netI 0.0807
_diffrn_reflns_limit_h_max 10
_diffrn_reflns_limit_h_min -10
_diffrn_reflns_limit_k_max 15
_diffrn_reflns_limit_k_min -18
_diffrn_reflns_limit_l_max 23
_diffrn_reflns_limit_l_min -20
_diffrn_reflns_number 13387
_diffrn_reflns_theta_full 25.09
_diffrn_reflns_theta_max 25.09
_diffrn_reflns_theta_min 1.67
_exptl_absorpt_coefficient_mu 0.977
_exptl_absorpt_correction_T_max 0.8851
_exptl_absorpt_correction_T_min 0.7444
_exptl_absorpt_correction_type none
_exptl_crystal_density_diffrn 1.401
_exptl_crystal_density_meas 0
_exptl_crystal_density_method 'not measured'
_exptl_crystal_F_000 1152
_exptl_crystal_size_max 0.32
_exptl_crystal_size_mid 0.26
_exptl_crystal_size_min 0.13
_refine_diff_density_max 0.874
_refine_diff_density_min -0.498
_refine_diff_density_rms 0.115
_refine_ls_abs_structure_details 'Flack H D (1983), Acta Cryst. A39, 876-881'
_refine_ls_abs_structure_Flack -0.02(3)
_refine_ls_extinction_coef 0.0035(11)
_refine_ls_extinction_expression Fc^*^=kFc[1+0.001xFc^2^\l^3^/sin(2\q)]^-1/4^
_refine_ls_extinction_method SHELXL
_refine_ls_goodness_of_fit_ref 1.033
_refine_ls_hydrogen_treatment mixed
_refine_ls_matrix_type full
_refine_ls_number_parameters 327
_refine_ls_number_reflns 4710
_refine_ls_number_restraints 0
_refine_ls_restrained_S_all 1.033
_refine_ls_R_factor_all 0.0857
_refine_ls_R_factor_gt 0.0646
_refine_ls_shift/su_max 0.000
_refine_ls_shift/su_mean 0.000
_refine_ls_structure_factor_coef Fsqd
_refine_ls_weighting_details 'calc w=1/[\s^2^(Fo^2^)+(0.1200P)^2^+0.0000P] where P=(Fo^2^+2Fc^2^)/3'
_refine_ls_weighting_scheme calc
_refine_ls_wR_factor_gt 0.1730
_refine_ls_wR_factor_ref 0.1975
_reflns_number_gt 3515
_reflns_number_total 4710
_reflns_threshold_expression >2sigma(I)
_cod_data_source_file ICA-2013-402-25-32-4.cif
_cod_data_source_block xb3360_0m
_cod_original_cell_volume 2645.4(7)
_cod_original_sg_symbol_H-M P2(1)2(1)2(1)
_cod_database_code 1517043

loop_
_symmetry_equiv_pos_as_xyz
'x, y, z'
'-x+1/2, -y, z+1/2'
'-x, y+1/2, -z+1/2'
'x+1/2, -y+1/2, -z'

loop_
_atom_site_label
_atom_site_type_symbol
_atom_site_fract_x
_atom_site_fract_y
_atom_site_fract_z
_atom_site_U_iso_or_equiv
_atom_site_adp_type
_atom_site_occupancy
_atom_site_symmetry_multiplicity
_atom_site_calc_flag
_atom_site_refinement_flags
Zn1 Zn 0.55706(8) 0.96222(4) 0.25762(4) 0.0391(3) Uani 1 1 d .
N1 N 0.4312(7) 0.8611(3) 0.2869(3) 0.0410(13) Uani 1 1 d .
N2 N 0.2972(6) 0.7432(3) 0.2792(3) 0.0434(15) Uani 1 1 d .
N3 N -0.4359(6) 0.5699(3) 0.2422(3) 0.0411(12) Uani 1 1 d .
N4 N -0.3027(6) 0.6840(4) 0.2685(4) 0.0483(16) Uani 1 1 d .
N5 N 0.4750(6) 0.9289(4) 0.0063(3) 0.0502(15) Uani 1 1 d .
N6 N 0.8130(7) 0.8414(4) -0.0452(3) 0.0454(14) Uani 1 1 d .
O1 O 0.7072(7) 1.0342(4) 0.1142(3) 0.0671(15) Uani 1 1 d .
O2 O 0.6444(6) 0.9169(3) 0.1713(3) 0.0530(13) Uani 1 1 d .
O3 O 0.8834(6) 1.0167(3) -0.0943(3) 0.0543(13) Uani 1 1 d .
O4 O 0.7502(5) 1.0201(3) -0.1912(3) 0.0503(13) Uani 1 1 d .
O5 O 0.618(2) 0.7377(17) 0.5054(14) 0.345(12) Uiso 1 1 d .
O6 O 0.9645(12) 0.0843(6) 0.0325(6) 0.143(3) Uiso 1 1 d .
C1 C 0.7022(7) 0.9559(5) 0.1209(4) 0.0464(17) Uani 1 1 d .
C2 C 0.7818(8) 0.8977(4) 0.0690(3) 0.0419(16) Uani 1 1 d .
C3 C 0.9006(8) 0.8473(5) 0.0921(4) 0.0524(19) Uani 1 1 d .
H3 H 0.9287 0.8491 0.1384 0.063 Uiso 1 1 calc R
C4 C 0.9769(9) 0.7952(5) 0.0483(4) 0.058(2) Uani 1 1 d .
H4 H 1.0579 0.7615 0.0635 0.069 Uiso 1 1 calc R
C5 C 0.9298(10) 0.7939(5) -0.0209(4) 0.0552(19) Uani 1 1 d .
H5 H 0.9818 0.7585 -0.0515 0.066 Uiso 1 1 calc R
C6 C 0.7417(7) 0.8940(4) -0.0008(4) 0.0373(15) Uani 1 1 d .
C7 C 0.6071(8) 0.9414(5) -0.0285(3) 0.0416(17) Uani 1 1 d .
C8 C 0.6139(8) 0.9884(5) -0.0895(4) 0.0448(17) Uani 1 1 d .
C9 C 0.4762(8) 1.0222(5) -0.1149(4) 0.060(2) Uani 1 1 d .
H9 H 0.4753 1.0536 -0.1556 0.072 Uiso 1 1 calc R
C10 C 0.3428(10) 1.0086(6) -0.0790(5) 0.068(2) Uani 1 1 d .
H10 H 0.2506 1.0307 -0.0953 0.082 Uiso 1 1 calc R
C11 C 0.3455(8) 0.9624(6) -0.0192(4) 0.063(2) Uani 1 1 d .
H11 H 0.2541 0.9539 0.0046 0.076 Uiso 1 1 calc R
C12 C 0.7623(9) 1.0094(4) -0.1260(4) 0.0448(18) Uani 1 1 d .
C13 C 0.4337(8) 0.8207(4) 0.3490(3) 0.0437(16) Uani 1 1 d .
H13 H 0.4833 0.8403 0.3885 0.052 Uiso 1 1 calc R
C14 C 0.3537(9) 0.7483(5) 0.3443(4) 0.056(2) Uani 1 1 d .
H14 H 0.3392 0.7086 0.3794 0.067 Uiso 1 1 calc R
C15 C 0.3457(7) 0.8128(4) 0.2441(4) 0.0422(15) Uani 1 1 d .
C16 C 0.3089(10) 0.8319(5) 0.1729(4) 0.060(2) Uani 1 1 d .
H16A H 0.2790 0.7804 0.1497 0.090 Uiso 1 1 calc R
H16B H 0.3974 0.8557 0.1505 0.090 Uiso 1 1 calc R
H16C H 0.2259 0.8721 0.1713 0.090 Uiso 1 1 calc R
C17 C 0.2030(7) 0.6737(4) 0.2507(6) 0.059(2) Uani 1 1 d .
H17A H 0.2131 0.6239 0.2800 0.070 Uiso 1 1 calc R
H17B H 0.2415 0.6587 0.2053 0.070 Uiso 1 1 calc R
C18 C 0.0330(8) 0.6974(6) 0.2449(6) 0.084(3) Uani 1 1 d .
H18A H 0.0232 0.7467 0.2150 0.100 Uiso 1 1 calc R
H18B H -0.0217 0.6506 0.2233 0.100 Uiso 1 1 calc R
C19 C -0.0398(10) 0.7166(7) 0.3117(6) 0.083(3) Uani 1 1 d .
H19A H 0.0188 0.7613 0.3342 0.100 Uiso 1 1 calc R
H19B H -0.0335 0.6662 0.3406 0.100 Uiso 1 1 calc R
C20 C -0.2055(8) 0.7444(5) 0.3081(5) 0.058(2) Uani 1 1 d .
H20A H -0.2459 0.7495 0.3546 0.070 Uiso 1 1 calc R
H20B H -0.2109 0.8002 0.2866 0.070 Uiso 1 1 calc R
C21 C -0.3464(8) 0.6935(5) 0.2011(4) 0.052(2) Uani 1 1 d .
H21 H -0.3239 0.7391 0.1722 0.062 Uiso 1 1 calc R
C22 C -0.4295(9) 0.6225(5) 0.1848(4) 0.0528(18) Uani 1 1 d .
H22 H -0.4744 0.6113 0.1422 0.063 Uiso 1 1 calc R
C23 C -0.3602(8) 0.6096(5) 0.2939(4) 0.0484(18) Uani 1 1 d .
C24 C -0.3357(10) 0.5779(6) 0.3634(4) 0.065(2) Uani 1 1 d .
H24A H -0.4206 0.5425 0.3766 0.098 Uiso 1 1 calc R
H24B H -0.3276 0.6251 0.3947 0.098 Uiso 1 1 calc R
H24C H -0.2426 0.5452 0.3647 0.098 Uiso 1 1 calc R

loop_
_atom_site_aniso_label
_atom_site_aniso_U_11
_atom_site_aniso_U_22
_atom_site_aniso_U_33
_atom_site_aniso_U_23
_atom_site_aniso_U_13
_atom_site_aniso_U_12
Zn1 0.0407(4) 0.0361(4) 0.0406(4) -0.0023(3) 0.0022(4) 0.0001(3)
N1 0.039(3) 0.040(3) 0.044(3) -0.002(2) 0.000(3) -0.006(3)
N2 0.033(3) 0.037(3) 0.060(4) -0.013(3) 0.002(3) -0.004(2)
N3 0.036(2) 0.036(3) 0.051(3) 0.003(2) 0.003(3) -0.002(2)
N4 0.037(3) 0.037(3) 0.071(5) -0.005(3) 0.001(3) -0.003(2)
N5 0.049(3) 0.054(4) 0.048(4) 0.000(3) 0.003(3) 0.003(3)
N6 0.054(3) 0.047(3) 0.036(3) -0.002(3) -0.003(3) 0.005(3)
O1 0.080(4) 0.051(3) 0.070(4) 0.003(3) 0.017(3) 0.001(3)
O2 0.060(3) 0.060(3) 0.039(3) -0.005(2) 0.004(3) -0.001(3)
O3 0.048(3) 0.064(4) 0.051(3) 0.003(3) -0.001(2) -0.010(2)
O4 0.050(3) 0.054(3) 0.046(3) 0.011(2) 0.007(2) 0.002(3)
C1 0.039(4) 0.060(5) 0.039(4) 0.000(4) -0.005(3) 0.006(4)
C2 0.048(4) 0.049(4) 0.029(4) 0.008(3) 0.003(3) -0.003(3)
C3 0.052(4) 0.062(5) 0.043(4) 0.000(4) 0.000(3) 0.014(4)
C4 0.056(5) 0.064(5) 0.053(5) 0.003(4) -0.003(4) 0.020(4)
C5 0.066(5) 0.044(4) 0.056(5) -0.007(3) 0.007(4) 0.002(4)
C6 0.040(3) 0.031(3) 0.040(4) 0.002(3) 0.007(3) -0.001(3)
C7 0.045(4) 0.054(4) 0.026(3) -0.002(3) 0.002(3) -0.001(3)
C8 0.049(4) 0.043(4) 0.043(4) 0.000(3) 0.001(3) -0.002(3)
C9 0.055(5) 0.066(5) 0.060(5) 0.013(4) 0.000(4) 0.022(4)
C10 0.053(5) 0.085(7) 0.067(6) 0.014(5) -0.003(4) 0.005(4)
C11 0.042(4) 0.088(6) 0.060(5) 0.006(5) 0.008(4) 0.007(5)
C12 0.053(4) 0.041(4) 0.041(4) 0.000(3) 0.012(4) 0.001(3)
C13 0.042(3) 0.052(4) 0.037(4) 0.004(3) -0.001(3) -0.004(4)
C14 0.052(4) 0.059(5) 0.056(5) 0.006(4) -0.001(4) -0.007(4)
C15 0.037(3) 0.038(4) 0.052(4) 0.002(3) 0.001(3) 0.003(3)
C16 0.065(5) 0.062(5) 0.053(5) -0.001(4) -0.010(4) -0.016(4)
C17 0.043(4) 0.044(4) 0.090(7) -0.024(5) -0.003(5) -0.011(3)
C18 0.046(5) 0.077(6) 0.128(9) -0.025(6) 0.012(6) -0.011(4)
C19 0.044(4) 0.094(7) 0.111(8) -0.040(6) 0.008(5) -0.010(5)
C20 0.036(4) 0.047(5) 0.092(7) -0.015(4) -0.003(4) -0.008(3)
C21 0.045(4) 0.050(5) 0.059(5) 0.016(4) -0.005(4) -0.002(4)
C22 0.045(4) 0.066(5) 0.047(4) 0.002(3) -0.004(4) -0.009(4)
C23 0.037(4) 0.047(4) 0.062(5) 0.006(4) -0.001(4) -0.010(3)
C24 0.067(5) 0.080(6) 0.049(5) 0.004(4) -0.006(4) -0.014(5)

loop_
_atom_type_symbol
_atom_type_description
_atom_type_scat_dispersion_real
_atom_type_scat_dispersion_imag
_atom_type_scat_source
C C 0.0033 0.0016 'International Tables Vol C Tables 4.2.6.8 and 6.1.1.4'
H H 0.0000 0.0000 'International Tables Vol C Tables 4.2.6.8 and 6.1.1.4'
N N 0.0061 0.0033 'International Tables Vol C Tables 4.2.6.8 and 6.1.1.4'
O O 0.0106 0.0060 'International Tables Vol C Tables 4.2.6.8 and 6.1.1.4'
Zn Zn 0.2839 1.4301 'International Tables Vol C Tables 4.2.6.8 and 6.1.1.4'

loop_
_geom_angle_atom_site_label_1
_geom_angle_atom_site_label_2
_geom_angle_atom_site_label_3
_geom_angle
_geom_angle_site_symmetry_1
_geom_angle_site_symmetry_3
O4 Zn1 O2 98.6(2) 2_675 .
O4 Zn1 N3 109.3(2) 2_675 3
O2 Zn1 N3 120.8(2) . 3
O4 Zn1 N1 115.7(2) 2_675 .
O2 Zn1 N1 99.5(2) . .
N3 Zn1 N1 112.3(2) 3 .
C15 N1 C13 106.9(6) . .
C15 N1 Zn1 124.9(5) . .
C13 N1 Zn1 127.5(5) . .
C15 N2 C14 107.8(6) . .
C15 N2 C17 125.7(7) . .
C14 N2 C17 126.5(7) . .
C23 N3 C22 107.4(6) . .
C23 N3 Zn1 130.5(5) . 3_545
C22 N3 Zn1 121.9(5) . 3_545
C23 N4 C21 109.6(6) . .
C23 N4 C20 124.7(7) . .
C21 N4 C20 125.6(7) . .
C11 N5 C7 118.5(6) . .
C6 N6 C5 117.7(6) . .
C1 O2 Zn1 129.6(5) . .
C12 O4 Zn1 116.5(5) . 2_674
O1 C1 O2 125.4(7) . .
O1 C1 C2 120.7(7) . .
O2 C1 C2 113.7(7) . .
C3 C2 C6 118.6(7) . .
C3 C2 C1 118.2(6) . .
C6 C2 C1 123.3(6) . .
C4 C3 C2 120.8(7) . .
C4 C3 H3 119.6 . .
C2 C3 H3 119.6 . .
C3 C4 C5 117.7(7) . .
C3 C4 H4 121.1 . .
C5 C4 H4 121.1 . .
N6 C5 C4 123.2(7) . .
N6 C5 H5 118.4 . .
C4 C5 H5 118.4 . .
N6 C6 C2 121.9(6) . .
N6 C6 C7 116.1(6) . .
C2 C6 C7 121.7(6) . .
N5 C7 C8 122.5(6) . .
N5 C7 C6 114.8(6) . .
C8 C7 C6 122.5(6) . .
C7 C8 C9 117.5(7) . .
C7 C8 C12 123.3(6) . .
C9 C8 C12 119.1(6) . .
C10 C9 C8 119.2(7) . .
C10 C9 H9 120.4 . .
C8 C9 H9 120.4 . .
C11 C10 C9 119.9(8) . .
C11 C10 H10 120.1 . .
C9 C10 H10 120.1 . .
N5 C11 C10 122.4(7) . .
N5 C11 H11 118.8 . .
C10 C11 H11 118.8 . .
O3 C12 O4 123.5(7) . .
O3 C12 C8 121.6(6) . .
O4 C12 C8 114.9(6) . .
C14 C13 N1 109.1(6) . .
C14 C13 H13 125.4 . .
N1 C13 H13 125.4 . .
C13 C14 N2 107.6(7) . .
C13 C14 H14 126.2 . .
N2 C14 H14 126.2 . .
N1 C15 N2 108.6(6) . .
N1 C15 C16 126.3(6) . .
N2 C15 C16 125.1(6) . .
C15 C16 H16A 109.5 . .
C15 C16 H16B 109.5 . .
H16A C16 H16B 109.5 . .
C15 C16 H16C 109.5 . .
H16A C16 H16C 109.5 . .
H16B C16 H16C 109.5 . .
N2 C17 C18 112.8(6) . .
N2 C17 H17A 109.0 . .
C18 C17 H17A 109.0 . .
N2 C17 H17B 109.0 . .
C18 C17 H17B 109.0 . .
H17A C17 H17B 107.8 . .
C19 C18 C17 113.6(9) . .
C19 C18 H18A 108.8 . .
C17 C18 H18A 108.8 . .
C19 C18 H18B 108.8 . .
C17 C18 H18B 108.8 . .
H18A C18 H18B 107.7 . .
C18 C19 C20 115.4(9) . .
C18 C19 H19A 108.4 . .
C20 C19 H19A 108.4 . .
C18 C19 H19B 108.4 . .
C20 C19 H19B 108.4 . .
H19A C19 H19B 107.5 . .
N4 C20 C19 112.7(7) . .
N4 C20 H20A 109.1 . .
C19 C20 H20A 109.1 . .
N4 C20 H20B 109.1 . .
C19 C20 H20B 109.1 . .
H20A C20 H20B 107.8 . .
C22 C21 N4 106.3(7) . .
C22 C21 H21 126.9 . .
N4 C21 H21 126.9 . .
C21 C22 N3 108.8(7) . .
C21 C22 H22 125.6 . .
N3 C22 H22 125.6 . .
N3 C23 N4 107.9(7) . .
N3 C23 C24 126.9(7) . .
N4 C23 C24 125.1(7) . .
C23 C24 H24A 109.5 . .
C23 C24 H24B 109.5 . .
H24A C24 H24B 109.5 . .
C23 C24 H24C 109.5 . .
H24A C24 H24C 109.5 . .
H24B C24 H24C 109.5 . .

loop_
_geom_bond_atom_site_label_1
_geom_bond_atom_site_label_2
_geom_bond_distance
_geom_bond_site_symmetry_2
Zn1 O4 1.969(5) 2_675
Zn1 O2 1.970(5) .
Zn1 N3 1.991(5) 3
Zn1 N1 2.010(5) .
N1 C15 1.346(9) .
N1 C13 1.361(8) .
N2 C15 1.354(9) .
N2 C14 1.357(10) .
N2 C17 1.471(8) .
N3 C23 1.351(9) .
N3 C22 1.386(9) .
N3 Zn1 1.991(5) 3_545
N4 C23 1.362(9) .
N4 C21 1.367(10) .
N4 C20 1.484(9) .
N5 C11 1.338(9) .
N5 C7 1.348(8) .
N6 C6 1.343(8) .
N6 C5 1.346(10) .
O1 C1 1.236(9) .
O2 C1 1.257(8) .
O3 C12 1.225(9) .
O4 C12 1.279(9) .
O4 Zn1 1.969(5) 2_674
C1 C2 1.524(10) .
C2 C3 1.376(10) .
C2 C6 1.398(9) .
C3 C4 1.353(10) .
C3 H3 0.9300 .
C4 C5 1.402(11) .
C4 H4 0.9300 .
C5 H5 0.9300 .
C6 C7 1.488(9) .
C7 C8 1.394(10) .
C8 C9 1.400(10) .
C8 C12 1.509(10) .
C9 C10 1.371(11) .
C9 H9 0.9300 .
C10 C11 1.365(12) .
C10 H10 0.9300 .
C11 H11 0.9300 .
C13 C14 1.335(10) .
C13 H13 0.9300 .
C14 H14 0.9300 .
C15 C16 1.447(11) .
C16 H16A 0.9600 .
C16 H16B 0.9600 .
C16 H16C 0.9600 .
C17 C18 1.531(10) .
C17 H17A 0.9700 .
C17 H17B 0.9700 .
C18 C19 1.474(14) .
C18 H18A 0.9700 .
C18 H18B 0.9700 .
C19 C20 1.509(12) .
C19 H19A 0.9700 .
C19 H19B 0.9700 .
C20 H20A 0.9700 .
C20 H20B 0.9700 .
C21 C22 1.365(11) .
C21 H21 0.9300 .
C22 H22 0.9300 .
C23 C24 1.451(11) .
C24 H24A 0.9600 .
C24 H24B 0.9600 .
C24 H24C 0.9600 .

loop_
_geom_torsion_atom_site_label_1
_geom_torsion_atom_site_label_2
_geom_torsion_atom_site_label_3
_geom_torsion_atom_site_label_4
_geom_torsion
_geom_torsion_site_symmetry_1
O4 Zn1 N1 C15 -145.9(5) 2_675
O2 Zn1 N1 C15 -41.5(5) .
N3 Zn1 N1 C15 87.6(6) 3
O4 Zn1 N1 C13 23.1(6) 2_675
O2 Zn1 N1 C13 127.5(6) .
N3 Zn1 N1 C13 -103.5(6) 3
O4 Zn1 O2 C1 -81.4(6) 2_675
N3 Zn1 O2 C1 37.3(7) 3
N1 Zn1 O2 C1 160.5(6) .
Zn1 O2 C1 O1 -4.6(11) .
Zn1 O2 C1 C2 170.2(4) .
O1 C1 C2 C3 116.5(8) .
O2 C1 C2 C3 -58.6(9) .
O1 C1 C2 C6 -62.6(10) .
O2 C1 C2 C6 122.4(7) .
C6 C2 C3 C4 0.0(11) .
C1 C2 C3 C4 -179.1(7) .
C2 C3 C4 C5 -0.6(12) .
C6 N6 C5 C4 1.8(11) .
C3 C4 C5 N6 -0.3(12) .
C5 N6 C6 C2 -2.5(10) .
C5 N6 C6 C7 -176.4(6) .
C3 C2 C6 N6 1.6(10) .
C1 C2 C6 N6 -179.3(6) .
C3 C2 C6 C7 175.2(6) .
C1 C2 C6 C7 -5.8(10) .
C11 N5 C7 C8 0.6(11) .
C11 N5 C7 C6 -173.5(7) .
N6 C6 C7 N5 122.7(7) .
C2 C6 C7 N5 -51.2(9) .
N6 C6 C7 C8 -51.4(9) .
C2 C6 C7 C8 134.7(7) .
N5 C7 C8 C9 -0.9(11) .
C6 C7 C8 C9 172.8(7) .
N5 C7 C8 C12 174.7(7) .
C6 C7 C8 C12 -11.6(11) .
C7 C8 C9 C10 0.6(12) .
C12 C8 C9 C10 -175.2(8) .
C8 C9 C10 C11 0.0(14) .
C7 N5 C11 C10 0.0(13) .
C9 C10 C11 N5 -0.3(15) .
Zn1 O4 C12 O3 6.3(10) 2_674
Zn1 O4 C12 C8 -174.9(4) 2_674
C7 C8 C12 O3 -28.8(11) .
C9 C8 C12 O3 146.7(8) .
C7 C8 C12 O4 152.4(7) .
C9 C8 C12 O4 -32.1(10) .
C15 N1 C13 C14 1.0(8) .
Zn1 N1 C13 C14 -169.5(5) .
N1 C13 C14 N2 -1.1(8) .
C15 N2 C14 C13 0.8(8) .
C17 N2 C14 C13 179.5(6) .
C13 N1 C15 N2 -0.5(7) .
Zn1 N1 C15 N2 170.3(4) .
C13 N1 C15 C16 178.6(7) .
Zn1 N1 C15 C16 -10.5(10) .
C14 N2 C15 N1 -0.1(7) .
C17 N2 C15 N1 -178.9(6) .
C14 N2 C15 C16 -179.3(7) .
C17 N2 C15 C16 1.9(11) .
C15 N2 C17 C18 -77.9(11) .
C14 N2 C17 C18 103.6(10) .
N2 C17 C18 C19 -62.0(12) .
C17 C18 C19 C20 177.2(7) .
C23 N4 C20 C19 80.0(11) .
C21 N4 C20 C19 -99.1(10) .
C18 C19 C20 N4 52.7(12) .
C23 N4 C21 C22 -1.3(8) .
C20 N4 C21 C22 177.9(7) .
N4 C21 C22 N3 -0.1(9) .
C23 N3 C22 C21 1.5(9) .
Zn1 N3 C22 C21 176.3(5) 3_545
C22 N3 C23 N4 -2.3(8) .
Zn1 N3 C23 N4 -176.5(4) 3_545
C22 N3 C23 C24 -179.1(8) .
Zn1 N3 C23 C24 6.7(12) 3_545
C21 N4 C23 N3 2.3(8) .
C20 N4 C23 N3 -176.9(6) .
C21 N4 C23 C24 179.2(8) .
C20 N4 C23 C24 0.0(12) .
